data_1575360
loop_
_publ_author_name
'Singh, Ashi'
'Avinash, Kiran'
'Pradhan, Amit Kumar'
'Prajapati, Aditya Kumar'
'Edwards, Alison J.'
'Thomas, Sajesh P.'

_publ_section_title
;
 Weak yet directional: supramolecular interactions of thiols unravelled by
 quantum crystallography.
;
_journal_issue 35
_journal_name_full 'Chemical science'
_journal_page_first 16016
_journal_page_last 16026
_journal_paper_doi 10.1039/d5sc04450b
_journal_volume 16
_journal_year 2025
_chemical_absolute_configuration unk
_chemical_formula_moiety 'C9 H15 N O3 S'
_chemical_formula_sum 'C9 H15 N O3 S'
_chemical_formula_weight 217.290
_space_group_crystal_system orthorhombic
_space_group_IT_number 19
_space_group_name_Hall 'P 2ac 2ab'
_space_group_name_H-M_alt 'P 21 21 21'
_symmetry_Int_Tables_number 19
_atom_sites_solution_primary iterative
_audit_creation_date 2025-01-08
_audit_creation_method
;
Olex2 1.5
(compiled 2024.02.16 svn.r378c4104 for OlexSys, GUI svn.r6928)
;
_audit_update_record
;
2025-06-03 deposited with the CCDC.	2025-08-06 downloaded from the CCDC.
;
_cell_angle_alpha 90
_cell_angle_beta 90
_cell_angle_gamma 90
_cell_formula_units_Z 4
_cell_length_a 6.8342(2)
_cell_length_b 8.8143(3)
_cell_length_c 17.9688(7)
_cell_measurement_reflns_used 20657
_cell_measurement_temperature 298(1)
_cell_measurement_theta_max 33.13
_cell_measurement_theta_min 2.27
_cell_volume 1082.42(6)
_computing_molecular_graphics 'Olex2 1.5 (Dolomanov et al., 2009)'
_computing_publication_material 'Olex2 1.5 (Dolomanov et al., 2009)'
_computing_structure_refinement 'olex2.refine 1.5 (Bourhis et al., 2015)'
_computing_structure_solution 'olex2.solve 1.5 (Bourhis et al., 2015)'
_diffrn_ambient_temperature 298(1)
_diffrn_measured_fraction_theta_full 0.9983
_diffrn_measured_fraction_theta_max 0.9983
_diffrn_measurement_device_type 'Bruker D8 Quest'
_diffrn_radiation_type 'Mo K\a'
_diffrn_radiation_wavelength 0.71073
_diffrn_reflns_av_R_equivalents 0.0462
_diffrn_reflns_av_unetI/netI 0.0343
_diffrn_reflns_Laue_measured_fraction_full 0.9983
_diffrn_reflns_Laue_measured_fraction_max 0.9983
_diffrn_reflns_limit_h_max 10
_diffrn_reflns_limit_h_min -7
_diffrn_reflns_limit_k_max 13
_diffrn_reflns_limit_k_min -13
_diffrn_reflns_limit_l_max 25
_diffrn_reflns_limit_l_min -27
_diffrn_reflns_number 20657
_diffrn_reflns_point_group_measured_fraction_full 0.9964
_diffrn_reflns_point_group_measured_fraction_max 0.9968
_diffrn_reflns_theta_full 25.2417
_diffrn_reflns_theta_max 33.13
_diffrn_reflns_theta_min 2.27
_exptl_absorpt_coefficient_mu 0.282
_exptl_crystal_colour 'clear light colorless'
_exptl_crystal_density_diffrn 1.333
_exptl_crystal_description block
_exptl_crystal_F_000 464.0
_exptl_crystal_size_max 0.366
_exptl_crystal_size_mid 0.244
_exptl_crystal_size_min 0.182
_refine_diff_density_max 0.3048
_refine_diff_density_min -0.2368
_refine_diff_density_rms 0.0434
_refine_ls_abs_structure_details 'Hooft, R.W.W., Straver, L.H., Spek, A.L. (2010). J. Appl. Cryst., 43, 665-668.'
_refine_ls_abs_structure_Flack 0.02(3)
_refine_ls_d_res_high 0.6503
_refine_ls_d_res_low 8.9844
_refine_ls_goodness_of_fit_ref 1.0493
_refine_ls_hydrogen_treatment mixed
_refine_ls_matrix_type full
_refine_ls_number_constraints 11
_refine_ls_number_parameters 178
_refine_ls_number_reflns 4107
_refine_ls_number_restraints 0
_refine_ls_restrained_S_all 1.0493
_refine_ls_R_factor_all 0.0558
_refine_ls_R_factor_gt 0.0385
_refine_ls_shift/su_max 0.0005
_refine_ls_shift/su_mean 0.0001
_refine_ls_structure_factor_coef Fsqd
_refine_ls_weighting_details 'w=1/[\s^2^(Fo^2^)+(0.0377P)^2^+0.1081P] where P=(Fo^2^+2Fc^2^)/3'
_refine_ls_weighting_scheme calc
_refine_ls_wR_factor_gt 0.0870
_refine_ls_wR_factor_ref 0.0990
_reflns_Friedel_coverage 0.995
_reflns_limit_h_max 10
_reflns_limit_h_min -10
_reflns_limit_k_max 13
_reflns_limit_k_min -13
_reflns_limit_l_max 27
_reflns_limit_l_min -27
_reflns_number_gt 3199
_reflns_number_total 4107
_reflns_threshold_expression I>=2u(I)
_cod_data_source_file d5sc04450b2.cif
_cod_data_source_block CAP_RT
_cod_depositor_comments 'Adding full bibliography for 1575356--1575368.cif.'
_cod_original_sg_symbol_Hall ' P 2ac 2ab'
_cod_database_code 1575360
_olex2_refinement_description
;
1. Fixed Uiso
 At 1.2 times of:
  All C(H,H) groups
2. Uiso/Uaniso restraints and constraints
Uanis(C7A) = Uanis(C7B)
3. Others
 Fixed Sof: C7B(0.75) H7Ba(0.75) H7Bb(0.75) C7A(0.25) H7Aa(0.25) H7Ab(0.25)
4.a Secondary CH2 refined with riding coordinates:
 C7B(H7Ba,H7Bb), C7A(H7Aa,H7Ab)
5. This dataset was used to perfrom X-ray quantum crystallographic technique of
Hirshfeld Atom Refinment (HAR) using NoSpherA2 module in Olex2 at B3LYP/def2TZVP.
The following options were used:
   SOFTWARE:       ORCA 5.0
   PARTITIONING:   NoSpherA2
   INT ACCURACY:   Normal
   METHOD:         B3LYP
   BASIS SET:      def2-TZVP
   CHARGE:         0
   MULTIPLICITY:   1
   DATE:           2025-01-08_17-06-34
;
_olex2_submission_special_instructions 'No special instructions were received'

loop_
_space_group_symop_id
_space_group_symop_operation_xyz
1 x,y,z
2 x+1/2,-y+1/2,-z
3 -x,y+1/2,-z+1/2
4 -x+1/2,-y,z+1/2

loop_
_atom_site_label
_atom_site_type_symbol
_atom_site_fract_x
_atom_site_fract_y
_atom_site_fract_z
_atom_site_U_iso_or_equiv
_atom_site_adp_type
_atom_site_occupancy
_atom_site_refinement_flags_posn
_atom_site_refinement_flags_occupancy
_atom_site_disorder_group
S1 S 1.23327(7) 0.34648(5) 0.61040(3) 0.06479(15) Uani 1.000000 . . .
O1 O 0.67089(17) 0.57448(12) 0.70428(6) 0.0528(3) Uani 1.000000 . . .
N1 N 0.74776(16) 0.78109(11) 0.63906(6) 0.0346(2) Uani 1.000000 . . .
O3 O 0.25186(17) 0.86302(15) 0.69935(8) 0.0654(3) Uani 1.000000 . . .
O2 O 0.36162(17) 0.74055(15) 0.60205(7) 0.0609(3) Uani 1.000000 . . .
C3 C 0.77059(19) 0.63467(13) 0.65452(7) 0.0361(2) Uani 1.000000 . . .
C8 C 0.39490(19) 0.81687(16) 0.65617(8) 0.0420(3) Uani 1.000000 . . .
C4 C 0.59842(19) 0.86989(14) 0.67739(8) 0.0353(2) Uani 1.000000 . . .
C2 C 0.91215(19) 0.54246(14) 0.60783(8) 0.0378(3) Uani 1.000000 . . .
C5 C 0.8508(3) 0.87072(16) 0.58269(9) 0.0451(3) Uani 1.000000 . . .
H5a H 0.797(3) 0.8456(19) 0.5295(10) 0.0541(4) Uiso 1.000000 R . 1
H5b H 0.991(3) 0.839(2) 0.5790(9) 0.0541(4) Uiso 1.000000 R . 2
C9 C 0.7920(3) 0.4527(2) 0.55147(12) 0.0656(5) Uani 1.000000 . . .
C6 C 0.6356(3) 1.03300(17) 0.65069(12) 0.0574(4) Uani 1.000000 . . .
H6b H 0.603(3) 1.104(2) 0.6821(10) 0.0689(5) Uiso 1.000000 R . 2
H6a H 0.513(3) 1.063(2) 0.6063(11) 0.0689(5) Uiso 1.000000 R . 1
C1 C 1.0342(3) 0.4398(2) 0.65750(10) 0.0532(4) Uani 1.000000 . . .
C7B C 0.8342(4) 1.0320(2) 0.61298(14) 0.0510(5) Uani 0.750000 . P 1
H7Ba H 0.9378(4) 1.0534(2) 0.64833(14) 0.0612(6) Uiso 0.750000 R P 1
H7Bb H 0.8395(4) 1.1060(2) 0.57307(14) 0.0612(6) Uiso 0.750000 R P 1
H2 H 1.008(3) 0.622(2) 0.5838(10) 0.061(5) Uiso 1.000000 . . .
H4 H 0.619(3) 0.860(2) 0.7342(10) 0.058(4) Uiso 1.000000 . . .
H9a H 0.885(3) 0.386(3) 0.5204(12) 0.086(7) Uiso 1.000000 . . .
H9b H 0.677(5) 0.370(3) 0.5802(16) 0.112(10) Uiso 1.000000 . . .
H1a H 0.933(3) 0.350(3) 0.6824(12) 0.074(6) Uiso 1.000000 . . .
H1b H 1.096(4) 0.507(3) 0.6976(13) 0.095(7) Uiso 1.000000 . . .
C7A C 0.7347(12) 1.0176(7) 0.5854(4) 0.0510(5) Uani 0.250000 . P 2
H7Aa H 0.8234(12) 1.1027(7) 0.5795(4) 0.0612(6) Uiso 0.250000 R P 2
H7Ab H 0.6425(12) 1.0196(7) 0.5444(4) 0.0612(6) Uiso 0.250000 R P 2
H1 H 1.345(5) 0.478(4) 0.6021(16) 0.117(10) Uiso 1.000000 . . .
H9c H 0.708(5) 0.531(4) 0.5141(16) 0.125(10) Uiso 1.000000 . . .
H3 H 0.284(4) 0.937(3) 0.7350(14) 0.081(7) Uiso 1.000000 . . .

loop_
_atom_site_aniso_label
_atom_site_aniso_U_11
_atom_site_aniso_U_22
_atom_site_aniso_U_33
_atom_site_aniso_U_12
_atom_site_aniso_U_13
_atom_site_aniso_U_23
S1 0.0533(2) 0.0625(2) 0.0786(3) 0.0265(2) 0.0082(2) -0.0044(2)
O1 0.0566(6) 0.0383(5) 0.0636(6) 0.0056(4) 0.0269(5) 0.0124(5)
N1 0.0339(5) 0.0293(4) 0.0407(5) 0.0039(4) 0.0068(4) 0.0019(4)
O3 0.0350(5) 0.0810(8) 0.0801(8) 0.0000(6) 0.0108(6) -0.0350(7)
O2 0.0465(6) 0.0734(7) 0.0628(7) -0.0013(5) -0.0041(5) -0.0314(6)
C3 0.0357(6) 0.0290(5) 0.0437(6) 0.0019(5) 0.0091(5) 0.0034(5)
C8 0.0346(6) 0.0441(6) 0.0472(7) 0.0019(5) 0.0013(6) -0.0138(6)
C4 0.0345(6) 0.0324(5) 0.0391(6) 0.0030(5) 0.0017(5) -0.0055(5)
C2 0.0368(6) 0.0302(5) 0.0464(7) 0.0046(4) 0.0075(6) 0.0006(5)
C5 0.0560(8) 0.0347(6) 0.0445(7) 0.0013(6) 0.0122(7) 0.0060(6)
C9 0.0620(11) 0.0667(11) 0.0680(11) 0.0164(9) -0.0082(9) -0.0229(9)
C6 0.0574(9) 0.0307(6) 0.0842(12) 0.0062(7) 0.0126(9) -0.0025(7)
C1 0.0498(8) 0.0592(9) 0.0505(9) 0.0211(7) 0.0027(7) 0.0000(8)
C7B 0.0567(12) 0.0303(7) 0.0659(14) -0.0040(8) 0.0080(11) 0.0066(9)
C7A 0.0567(12) 0.0303(7) 0.0659(14) -0.0040(8) 0.0080(11) 0.0066(9)

loop_
_atom_type_symbol
_atom_type_scat_dispersion_real
_atom_type_scat_dispersion_imag
_atom_type_scat_source
_atom_type_scat_dispersion_source
C 0.00313 0.00162 'NoSpherA2: Chem.Sci. 2021, DOI:10.1039/D0SC05526C' 'Brennan, Cowan, Rev. Sci. Instrum., 1992, 63, 850'
H 0.00000 0.00000 'NoSpherA2: Chem.Sci. 2021, DOI:10.1039/D0SC05526C' 'Brennan, Cowan, Rev. Sci. Instrum., 1992, 63, 850'
N 0.00612 0.00332 'NoSpherA2: Chem.Sci. 2021, DOI:10.1039/D0SC05526C' 'Brennan, Cowan, Rev. Sci. Instrum., 1992, 63, 850'
O 0.01085 0.00610 'NoSpherA2: Chem.Sci. 2021, DOI:10.1039/D0SC05526C' 'Brennan, Cowan, Rev. Sci. Instrum., 1992, 63, 850'
S 0.12485 0.12449 'NoSpherA2: Chem.Sci. 2021, DOI:10.1039/D0SC05526C' 'Brennan, Cowan, Rev. Sci. Instrum., 1992, 63, 850'

loop_
_geom_angle_atom_site_label_1
_geom_angle_atom_site_label_2
_geom_angle_atom_site_label_3
_geom_angle
_geom_angle_site_symmetry_1
_geom_angle_site_symmetry_3
_geom_angle_publ_flag
H1 S1 C1 94.8(13) . . ?
C4 N1 C3 120.28(11) . . ?
C5 N1 C3 127.71(11) . . ?
C5 N1 C4 111.93(10) . . ?
H3 O3 C8 116.4(17) . . ?
N1 C3 O1 120.03(12) . . ?
C2 C3 O1 121.25(11) . . ?
C2 C3 N1 118.65(11) . . ?
O2 C8 O3 120.66(13) . . ?
C4 C8 O3 116.04(12) . . ?
C4 C8 O2 123.27(12) . . ?
C8 C4 N1 110.96(10) . . ?
C6 C4 N1 103.83(11) . . ?
C6 C4 C8 111.19(13) . . ?
H4 C4 N1 108.9(10) . . ?
H4 C4 C8 110.5(10) . . ?
H4 C4 C6 111.3(10) . . ?
C9 C2 C3 107.58(12) . . ?
C1 C2 C3 110.13(12) . . ?
C1 C2 C9 112.13(14) . . ?
H2 C2 C3 105.4(10) . . ?
H2 C2 C9 114.1(10) . . ?
H2 C2 C1 107.3(11) . . ?
H5a C5 N1 110.4(9) . . ?
H5b C5 N1 110.8(10) . . ?
H5b C5 H5a 102.5(14) . . ?
C7B C5 N1 102.71(13) . . ?
C7B C5 H5a 119.7(10) . . ?
C7B C5 H5b 110.9(10) . . ?
C7A C5 N1 100.7(3) . . ?
C7A C5 H5a 91.5(10) . . ?
C7A C5 H5b 137.9(11) . . ?
C7A C5 C7B 32.4(3) . . ?
H9a C9 C2 108.8(13) . . ?
H9b C9 C2 112.7(14) . . ?
H9b C9 H9a 107.2(18) . . ?
H9c C9 C2 110.8(16) . . ?
H9c C9 H9a 110.0(19) . . ?
H9c C9 H9b 107(2) . . ?
H6b C6 C4 115.1(12) . . ?
H6a C6 C4 107.7(10) . . ?
H6a C6 H6b 95.3(15) . . ?
C7B C6 C4 106.38(13) . . ?
C7B C6 H6b 121.7(14) . . ?
C7B C6 H6a 109.4(10) . . ?
C7A C6 C4 105.0(3) . . ?
C7A C6 H6b 139.4(12) . . ?
C7A C6 H6a 78.2(11) . . ?
C7A C6 C7B 33.8(4) . . ?
C2 C1 S1 114.23(11) . . ?
H1a C1 S1 108.9(11) . . ?
H1a C1 C2 108.0(11) . . ?
H1b C1 S1 106.6(14) . . ?
H1b C1 C2 107.2(14) . . ?
H1b C1 H1a 111.9(18) . . ?
C6 C7B C5 103.36(15) . . ?
H7Ba C7B C5 111.09(12) . . ?
H7Ba C7B C6 111.09(13) . . ?
H7Bb C7B C5 111.09(11) . . ?
H7Bb C7B C6 111.09(11) . . ?
H7Bb C7B H7Ba 109.1 . . ?
C6 C7A C5 111.9(4) . . ?
H7Aa C7A C5 109.2(3) . . ?
H7Aa C7A C6 109.2(3) . . ?
H7Ab C7A C5 109.2(3) . . ?
H7Ab C7A C6 109.2(4) . . ?
H7Ab C7A H7Aa 107.9 . . ?

loop_
_geom_bond_atom_site_label_1
_geom_bond_atom_site_label_2
_geom_bond_distance
_geom_bond_site_symmetry_2
_geom_bond_publ_flag
S1 C1 1.8010(16) . ?
S1 H1 1.40(3) . ?
O1 C3 1.2430(16) . ?
N1 C3 1.3294(15) . ?
N1 C4 1.4589(16) . ?
N1 C5 1.4650(17) . ?
O3 C8 1.3127(17) . ?
O3 H3 0.94(3) . ?
O2 C8 1.2041(17) . ?
C3 C2 1.5168(17) . ?
C8 C4 1.5161(18) . ?
C4 C6 1.537(2) . ?
C4 H4 1.035(17) . ?
C2 C9 1.525(2) . ?
C2 C1 1.520(2) . ?
C2 H2 1.052(19) . ?
C5 H5a 1.048(17) . ?
C5 H5b 0.997(19) . ?
C5 C7B 1.527(2) . ?
C5 C7A 1.519(7) . ?
C9 H9a 1.03(2) . ?
C9 H9b 1.19(3) . ?
C9 H9c 1.12(3) . ?
C6 H6b 0.87(2) . ?
C6 H6a 1.19(2) . ?
C6 C7B 1.517(3) . ?
C6 C7A 1.361(7) . ?
C1 H1a 1.14(2) . ?
C1 H1b 1.02(3) . ?
C7B H7Ba 0.9700 . ?
C7B H7Bb 0.9700 . ?
C7A H7Aa 0.9700 . ?
C7A H7Ab 0.9700 . ?

loop_
_geom_torsion_atom_site_label_1
_geom_torsion_atom_site_label_2
_geom_torsion_atom_site_label_3
_geom_torsion_atom_site_label_4
_geom_torsion
_geom_torsion_site_symmetry_1
_geom_torsion_site_symmetry_2
_geom_torsion_site_symmetry_3
_geom_torsion_site_symmetry_4
_geom_torsion_publ_flag
S1 C1 C2 C3 -170.84(11) . . . . ?
S1 C1 C2 C9 69.41(16) . . . . ?
O1 C3 N1 C4 -3.41(17) . . . . ?
O1 C3 N1 C5 -179.80(14) . . . . ?
O1 C3 C2 C9 76.12(16) . . . . ?
O1 C3 C2 C1 -46.36(16) . . . . ?
N1 C3 C2 C9 -100.80(16) . . . . ?
N1 C3 C2 C1 136.72(15) . . . . ?
N1 C4 C8 O3 164.67(12) . . . . ?
N1 C4 C8 O2 -17.39(14) . . . . ?
N1 C4 C6 C7B -13.17(14) . . . . ?
N1 C4 C6 C7A 22.0(4) . . . . ?
N1 C5 C7B C6 -34.01(15) . . . . ?
N1 C5 C7A C6 21.1(2) . . . . ?
O3 C8 C4 C6 -80.31(16) . . . . ?
O2 C8 C4 C6 97.63(17) . . . . ?
C8 C4 C6 C7B -132.55(16) . . . . ?
C8 C4 C6 C7A -97.4(4) . . . . ?
C4 C6 C7B C5 29.44(17) . . . . ?
C4 C6 C7A C5 -27.2(2) . . . . ?
C5 C7B C6 C7A -63.1(5) . . . . ?
C5 C7A C6 C7B 70.0(6) . . . . ?
